data_7219750
loop_
_publ_author_name
'Staro\'n, Jakub'
'Warszycki, Dawid'
'Kalinowska-T\/lu\'scik, Justyna'
'Sata\/la, Grzegorz'
'Bojarski, AJ'

_publ_section_title
;
 Rational design of 5-HT6R ligands using a bioisosteric strategy:
 Synthesis, biological evaluation and molecular modelling
;
_journal_name_full 'RSC Adv.'
_journal_paper_doi 10.1039/C5RA00054H
_journal_year 2015
_chemical_formula_moiety 'C18 H22 N4 O2'
_chemical_formula_sum 'C18 H22 N4 O2'
_chemical_formula_weight 326.39
_chemical_name_common 'Compound 172'
_chemical_name_systematic
;
N-benzyl-5-(4-methylpiperazin-1-yl)-2-nitroaniline
;
_space_group_IT_number 14
_symmetry_cell_setting monoclinic
_symmetry_Int_Tables_number 14
_symmetry_space_group_name_Hall '-P 2ybc'
_symmetry_space_group_name_H-M 'P 1 21/c 1'
_atom_sites_solution_hydrogens mixed
_audit_creation_date 2014-01-29T22:33:19-00:00
_audit_creation_method 'WinGX routine CIF_UPDATE'
_audit_update_record
;
2014-04-05 deposited with the CCDC.
2015-03-04 downloaded from the CCDC.
;
_cell_angle_alpha 90.000
_cell_angle_beta 108.015(2)
_cell_angle_gamma 90.000
_cell_formula_units_Z 4
_cell_length_a 14.8320(4)
_cell_length_b 4.8941(2)
_cell_length_c 23.9340(7)
_cell_measurement_reflns_used 4493
_cell_measurement_temperature 100(2)
_cell_measurement_theta_max 28.7
_cell_measurement_theta_min 0.998
_cell_volume 1652.18(10)
_computing_cell_refinement 'HKL Scalepack (Otwinowski & Minor 1997)'
_computing_data_collection 'Collect (Bruker AXS BV, 1997-2004)'
_computing_data_reduction 'HKL Denzo and Scalepack (Otwinowski & Minor 1997)'
_computing_structure_refinement 'SHELXL-2013 (Sheldrick, 2013)'
_diffrn_ambient_temperature 100(2)
_diffrn_detector_area_resol_mean 9
_diffrn_measured_fraction_theta_full 0.996
_diffrn_measured_fraction_theta_max 0.993
_diffrn_measurement_device '95mm CCD camera on \k-goniostat'
_diffrn_measurement_device_type KappaCCD
_diffrn_measurement_method CCD
_diffrn_orient_matrix_type 'by Bruker AXS Collect from scalepack cell'
_diffrn_orient_matrix_UB_11 -0.0150412
_diffrn_orient_matrix_UB_12 0.1265995
_diffrn_orient_matrix_UB_13 -0.0344553
_diffrn_orient_matrix_UB_21 0.0181049
_diffrn_orient_matrix_UB_22 0.1597043
_diffrn_orient_matrix_UB_23 0.0272518
_diffrn_orient_matrix_UB_31 0.0669035
_diffrn_orient_matrix_UB_32 -0.0147275
_diffrn_orient_matrix_UB_33 -0.0006677
_diffrn_radiation_monochromator 'horizonally mounted graphite crystal'
_diffrn_radiation_type MoK\a
_diffrn_radiation_wavelength 0.71073
_diffrn_reflns_av_R_equivalents 0.0329
_diffrn_reflns_Laue_measured_fraction_full 0.996
_diffrn_reflns_Laue_measured_fraction_max 0.993
_diffrn_reflns_limit_h_max 19
_diffrn_reflns_limit_h_min -19
_diffrn_reflns_limit_k_max 4
_diffrn_reflns_limit_k_min -6
_diffrn_reflns_limit_l_max 32
_diffrn_reflns_limit_l_min -32
_diffrn_reflns_number 10299
_diffrn_reflns_point_group_measured_fraction_full 0.996
_diffrn_reflns_point_group_measured_fraction_max 0.993
_diffrn_reflns_theta_full 25.242
_diffrn_reflns_theta_max 28.682
_diffrn_reflns_theta_min 2.624
_exptl_absorpt_coefficient_mu 0.088
_exptl_absorpt_correction_T_max 0.996
_exptl_absorpt_correction_T_min 0.957
_exptl_absorpt_correction_type multi-scan
_exptl_absorpt_process_details
;
        DENZO-SMN; Otwinowski & Minor, 1997
;
_exptl_crystal_colour orange
_exptl_crystal_density_diffrn 1.312
_exptl_crystal_description plate
_exptl_crystal_F_000 696
_exptl_crystal_size_max 0.5
_exptl_crystal_size_mid 0.3
_exptl_crystal_size_min 0.05
_refine_diff_density_max 0.243
_refine_diff_density_min -0.292
_refine_diff_density_rms 0.054
_refine_ls_extinction_method none
_refine_ls_goodness_of_fit_ref 1.016
_refine_ls_hydrogen_treatment mixed
_refine_ls_matrix_type full
_refine_ls_number_parameters 221
_refine_ls_number_reflns 4234
_refine_ls_number_restraints 0
_refine_ls_restrained_S_all 1.016
_refine_ls_R_factor_all 0.0736
_refine_ls_R_factor_gt 0.0469
_refine_ls_shift/su_max 0
_refine_ls_shift/su_mean 0
_refine_ls_structure_factor_coef Fsqd
_refine_ls_weighting_details 'w=1/[\s^2^(Fo^2^)+(0.0564P)^2^+0.4300P] where P=(Fo^2^+2Fc^2^)/3'
_refine_ls_weighting_scheme calc
_refine_ls_wR_factor_gt 0.1076
_refine_ls_wR_factor_ref 0.1199
_reflns_number_gt 3068
_reflns_number_total 4234
_reflns_threshold_expression 'I > 2\s(I)'
_cod_data_source_file c5ra00054h2.cif
_cod_data_source_block dks-172
_cod_original_cell_volume 1652.15(10)
_cod_original_sg_symbol_H-M 'P 21/c'
_cod_database_code 7219750

loop_
_symmetry_equiv_pos_as_xyz
'x, y, z'
'-x, y+1/2, -z+1/2'
'-x, -y, -z'
'x, -y-1/2, z-1/2'

loop_
_atom_site_label
_atom_site_type_symbol
_atom_site_fract_x
_atom_site_fract_y
_atom_site_fract_z
_atom_site_U_iso_or_equiv
_atom_site_adp_type
_atom_site_occupancy
_atom_site_calc_flag
O1 O -0.04386(7) 0.2526(2) 0.01672(4) 0.0233(2) Uani 1 d
O2 O -0.12087(7) 0.5929(2) 0.03823(4) 0.0254(2) Uani 1 d
N2 N 0.11651(8) 0.0838(2) 0.09251(5) 0.0185(3) Uani 1 d
C11 C 0.19853(9) -0.0951(3) 0.11084(6) 0.0191(3) Uani 1 d
H11A H 0.1944 -0.2291 0.0792 0.023 Uiso 1 calc
H11B H 0.1964 -0.1981 0.146 0.023 Uiso 1 calc
C2 C 0.09242(9) 0.2619(3) 0.12866(6) 0.0160(3) Uani 1 d
N1 N -0.05408(7) 0.4277(2) 0.05213(5) 0.0187(3) Uani 1 d
C5 C 0.04941(9) 0.6412(3) 0.20668(6) 0.0183(3) Uani 1 d
H5 H 0.035 0.7699 0.2324 0.022 Uiso 1 calc
N4 N 0.32672(8) 0.6521(2) 0.39174(5) 0.0207(3) Uani 1 d
C12 C 0.29322(9) 0.0517(3) 0.12512(6) 0.0179(3) Uani 1 d
N3 N 0.18672(7) 0.4770(2) 0.28592(5) 0.0175(2) Uani 1 d
C1 C 0.01147(9) 0.4360(3) 0.11019(5) 0.0163(3) Uani 1 d
C4 C 0.12934(9) 0.4663(3) 0.22735(5) 0.0163(3) Uani 1 d
C6 C -0.00668(9) 0.6227(3) 0.14939(6) 0.0185(3) Uani 1 d
H6 H -0.0598 0.741 0.1359 0.022 Uiso 1 calc
C3 C 0.14907(9) 0.2843(3) 0.18797(5) 0.0167(3) Uani 1 d
H3 H 0.2032 0.1698 0.2016 0.02 Uiso 1 calc
C8 C 0.34005(10) 0.3990(3) 0.36339(6) 0.0217(3) Uani 1 d
H8A H 0.3162 0.2434 0.3812 0.026 Uiso 1 calc
H8B H 0.4085 0.3696 0.3695 0.026 Uiso 1 calc
C9 C 0.16825(9) 0.7007(3) 0.32170(6) 0.0202(3) Uani 1 d
H9A H 0.1001 0.7017 0.3184 0.024 Uiso 1 calc
H9B H 0.1831 0.8769 0.3062 0.024 Uiso 1 calc
C13 C 0.30835(10) 0.2569(3) 0.08876(6) 0.0209(3) Uani 1 d
H13 H 0.2585 0.3097 0.0548 0.025 Uiso 1 calc
C10 C 0.22630(10) 0.6755(3) 0.38574(6) 0.0233(3) Uani 1 d
H10A H 0.2158 0.8381 0.4075 0.028 Uiso 1 calc
H10B H 0.2056 0.5122 0.4029 0.028 Uiso 1 calc
C15 C 0.46975(10) 0.3087(3) 0.15141(6) 0.0251(3) Uani 1 d
H15 H 0.5297 0.3962 0.1603 0.03 Uiso 1 calc
C7 C 0.28748(9) 0.4106(3) 0.29812(6) 0.0208(3) Uani 1 d
H7A H 0.3174 0.5501 0.2796 0.025 Uiso 1 calc
H7B H 0.2932 0.2316 0.2802 0.025 Uiso 1 calc
C17 C 0.36737(9) -0.0225(3) 0.17465(6) 0.0209(3) Uani 1 d
H17 H 0.3578 -0.1618 0.1999 0.025 Uiso 1 calc
C16 C 0.45506(10) 0.1048(3) 0.18760(6) 0.0245(3) Uani 1 d
H16 H 0.5051 0.0516 0.2214 0.029 Uiso 1 calc
C14 C 0.39614(10) 0.3849(3) 0.10198(7) 0.0261(3) Uani 1 d
H14 H 0.4059 0.5254 0.0771 0.031 Uiso 1 calc
C41 C 0.38434(11) 0.6559(4) 0.45341(6) 0.0306(4) Uani 1 d
H41A H 0.374 0.8281 0.4714 0.046 Uiso 1 calc
H41B H 0.4515 0.6397 0.4562 0.046 Uiso 1 calc
H41C H 0.3663 0.5024 0.474 0.046 Uiso 1 calc
H2 H 0.0770(11) 0.076(4) 0.0564(8) 0.030(5) Uiso 1 d

loop_
_atom_site_aniso_label
_atom_site_aniso_U_11
_atom_site_aniso_U_22
_atom_site_aniso_U_33
_atom_site_aniso_U_23
_atom_site_aniso_U_13
_atom_site_aniso_U_12
O1 0.0233(5) 0.0268(5) 0.0174(5) -0.0042(4) 0.0027(4) -0.0008(4)
O2 0.0193(5) 0.0342(6) 0.0207(5) 0.0041(5) 0.0032(4) 0.0085(4)
N2 0.0172(5) 0.0215(6) 0.0151(5) -0.0021(5) 0.0024(5) 0.0015(5)
C11 0.0183(6) 0.0184(7) 0.0192(6) -0.0013(6) 0.0037(5) 0.0016(5)
C2 0.0153(6) 0.0164(6) 0.0168(6) 0.0008(5) 0.0057(5) -0.0033(5)
N1 0.0156(5) 0.0226(6) 0.0178(6) 0.0016(5) 0.0050(4) -0.0010(5)
C5 0.0182(6) 0.0191(7) 0.0187(6) -0.0031(6) 0.0074(5) 0.0000(5)
N4 0.0201(6) 0.0235(6) 0.0160(5) -0.0026(5) 0.0021(5) -0.0012(5)
C12 0.0180(6) 0.0182(6) 0.0177(6) -0.0035(5) 0.0058(5) 0.0020(5)
N3 0.0164(5) 0.0200(6) 0.0152(5) -0.0018(5) 0.0034(4) 0.0003(5)
C1 0.0142(6) 0.0193(7) 0.0146(6) 0.0014(5) 0.0035(5) -0.0025(5)
C4 0.0152(6) 0.0176(6) 0.0169(6) 0.0021(5) 0.0060(5) -0.0033(5)
C6 0.0151(6) 0.0192(7) 0.0215(7) 0.0027(6) 0.0059(5) 0.0004(5)
C3 0.0160(6) 0.0167(6) 0.0174(6) 0.0009(5) 0.0051(5) 0.0002(5)
C8 0.0204(7) 0.0232(7) 0.0191(7) -0.0003(6) 0.0024(5) 0.0005(6)
C9 0.0192(6) 0.0239(7) 0.0183(6) -0.0043(6) 0.0069(5) -0.0006(6)
C13 0.0216(7) 0.0237(7) 0.0164(6) 0.0015(6) 0.0043(5) 0.0042(6)
C10 0.0226(7) 0.0305(8) 0.0170(6) -0.0040(6) 0.0061(6) -0.0028(6)
C15 0.0185(7) 0.0270(8) 0.0294(8) -0.0018(7) 0.0068(6) -0.0021(6)
C7 0.0169(6) 0.0250(7) 0.0190(6) -0.0022(6) 0.0034(5) 0.0028(6)
C17 0.0210(7) 0.0229(7) 0.0182(6) 0.0031(6) 0.0052(5) 0.0018(6)
C16 0.0198(7) 0.0287(8) 0.0218(7) 0.0009(6) 0.0019(6) 0.0030(6)
C14 0.0284(7) 0.0256(8) 0.0268(7) 0.0051(6) 0.0121(6) 0.0013(6)
C41 0.0297(8) 0.0387(9) 0.0186(7) -0.0031(7) 0.0007(6) -0.0027(7)

loop_
_atom_type_symbol
_atom_type_description
_atom_type_scat_dispersion_real
_atom_type_scat_dispersion_imag
_atom_type_scat_source
C C 0.0033 0.0016 'International Tables Vol C Tables 4.2.6.8 and 6.1.1.4'
H H 0 0 'International Tables Vol C Tables 4.2.6.8 and 6.1.1.4'
N N 0.0061 0.0033 'International Tables Vol C Tables 4.2.6.8 and 6.1.1.4'
O O 0.0106 0.006 'International Tables Vol C Tables 4.2.6.8 and 6.1.1.4'

loop_
_geom_angle_atom_site_label_1
_geom_angle_atom_site_label_2
_geom_angle_atom_site_label_3
_geom_angle
C2 N2 C11 123.91(11)
C2 N2 H2 115.4(11)
C11 N2 H2 120.6(11)
N2 C11 C12 114.38(12)
N2 C11 H11A 108.7
C12 C11 H11A 108.7
N2 C11 H11B 108.7
C12 C11 H11B 108.7
H11A C11 H11B 107.6
N2 C2 C3 120.04(12)
N2 C2 C1 123.41(12)
C3 C2 C1 116.55(12)
O2 N1 O1 121.32(11)
O2 N1 C1 119.23(11)
O1 N1 C1 119.43(11)
C6 C5 C4 119.46(12)
C6 C5 H5 120.3
C4 C5 H5 120.3
C8 N4 C10 107.66(11)
C8 N4 C41 111.16(12)
C10 N4 C41 111.10(11)
C13 C12 C17 118.87(12)
C13 C12 C11 121.14(12)
C17 C12 C11 119.98(12)
C4 N3 C9 116.59(11)
C4 N3 C7 117.25(10)
C9 N3 C7 114.30(10)
C6 C1 C2 120.14(12)
C6 C1 N1 117.27(11)
C2 C1 N1 122.59(12)
C3 C4 N3 120.84(12)
C3 C4 C5 118.49(12)
N3 C4 C5 120.67(12)
C5 C6 C1 122.23(12)
C5 C6 H6 118.9
C1 C6 H6 118.9
C4 C3 C2 123.08(12)
C4 C3 H3 118.5
C2 C3 H3 118.5
N4 C8 C7 110.36(11)
N4 C8 H8A 109.6
C7 C8 H8A 109.6
N4 C8 H8B 109.6
C7 C8 H8B 109.6
H8A C8 H8B 108.1
N3 C9 C10 112.32(11)
N3 C9 H9A 109.1
C10 C9 H9A 109.1
N3 C9 H9B 109.1
C10 C9 H9B 109.1
H9A C9 H9B 107.9
C14 C13 C12 120.24(13)
C14 C13 H13 119.9
C12 C13 H13 119.9
N4 C10 C9 110.53(11)
N4 C10 H10A 109.5
C9 C10 H10A 109.5
N4 C10 H10B 109.5
C9 C10 H10B 109.5
H10A C10 H10B 108.1
C16 C15 C14 119.51(13)
C16 C15 H15 120.2
C14 C15 H15 120.2
N3 C7 C8 112.38(11)
N3 C7 H7A 109.1
C8 C7 H7A 109.1
N3 C7 H7B 109.1
C8 C7 H7B 109.1
H7A C7 H7B 107.9
C16 C17 C12 120.77(13)
C16 C17 H17 119.6
C12 C17 H17 119.6
C15 C16 C17 120.17(13)
C15 C16 H16 119.9
C17 C16 H16 119.9
C15 C14 C13 120.44(14)
C15 C14 H14 119.8
C13 C14 H14 119.8
N4 C41 H41A 109.5
N4 C41 H41B 109.5
H41A C41 H41B 109.5
N4 C41 H41C 109.5
H41A C41 H41C 109.5
H41B C41 H41C 109.5

loop_
_geom_bond_atom_site_label_1
_geom_bond_atom_site_label_2
_geom_bond_distance
O1 N1 1.2470(15)
O2 N1 1.2418(14)
N2 C2 1.3517(17)
N2 C11 1.4520(17)
N2 H2 0.882(17)
C11 C12 1.5195(18)
C11 H11A 0.99
C11 H11B 0.99
C2 C3 1.4127(17)
C2 C1 1.4265(18)
N1 C1 1.4290(16)
C5 C6 1.3693(18)
C5 C4 1.4212(18)
C5 H5 0.95
N4 C8 1.4549(18)
N4 C10 1.4560(17)
N4 C41 1.4592(17)
C12 C13 1.392(2)
C12 C17 1.3930(18)
N3 C4 1.3979(16)
N3 C9 1.4671(17)
N3 C7 1.4679(16)
C1 C6 1.3941(19)
C4 C3 1.3920(18)
C6 H6 0.95
C3 H3 0.95
C8 C7 1.5160(18)
C8 H8A 0.99
C8 H8B 0.99
C9 C10 1.5132(18)
C9 H9A 0.99
C9 H9B 0.99
C13 C14 1.390(2)
C13 H13 0.95
C10 H10A 0.99
C10 H10B 0.99
C15 C16 1.382(2)
C15 C14 1.390(2)
C15 H15 0.95
C7 H7A 0.99
C7 H7B 0.99
C17 C16 1.3880(19)
C17 H17 0.95
C16 H16 0.95
C14 H14 0.95
C41 H41A 0.98
C41 H41B 0.98
C41 H41C 0.98

loop_
_geom_hbond_atom_site_label_D
_geom_hbond_atom_site_label_H
_geom_hbond_atom_site_label_A
_geom_hbond_distance_DH
_geom_hbond_distance_HA
_geom_hbond_distance_DA
_geom_hbond_angle_DHA
_geom_hbond_site_symmetry_A
N2 H2 O1 0.882(17) 1.953(17) 2.6385(15) 133.5(15) .
N2 H2 O1 0.882(17) 2.314(18) 2.9938(15) 133.9(14) 3
C10 H10A O2 0.99 2.52 3.4192(18) 150.8 2
C10 H10A O2 0.99 2.52 3.4192(18) 150.8 2
N2 H2 O1 0.882(17) 1.953(17) 2.6385(15) 133.5(15) .
N2 H2 O1 0.882(17) 2.314(18) 2.9938(15) 133.9(14) 3

loop_
_geom_torsion_atom_site_label_1
_geom_torsion_atom_site_label_2
_geom_torsion_atom_site_label_3
_geom_torsion_atom_site_label_4
_geom_torsion
C2 N2 C11 C12 -69.06(16)
C11 N2 C2 C3 0.80(19)
C11 N2 C2 C1 -179.79(12)
N2 C11 C12 C13 -44.58(17)
N2 C11 C12 C17 136.80(13)
N2 C2 C1 C6 -177.33(12)
C3 C2 C1 C6 2.09(18)
N2 C2 C1 N1 3.1(2)
C3 C2 C1 N1 -177.51(12)
O2 N1 C1 C6 3.40(18)
O1 N1 C1 C6 -175.64(11)
O2 N1 C1 C2 -176.99(12)
O1 N1 C1 C2 3.96(19)
C9 N3 C4 C3 171.59(12)
C7 N3 C4 C3 30.75(18)
C9 N3 C4 C5 -8.45(18)
C7 N3 C4 C5 -149.29(12)
C6 C5 C4 C3 1.26(19)
C6 C5 C4 N3 -178.70(12)
C4 C5 C6 C1 0.3(2)
C2 C1 C6 C5 -2.1(2)
N1 C1 C6 C5 177.56(12)
N3 C4 C3 C2 178.81(12)
C5 C4 C3 C2 -1.2(2)
N2 C2 C3 C4 178.93(12)
C1 C2 C3 C4 -0.51(19)
C10 N4 C8 C7 63.79(14)
C41 N4 C8 C7 -174.32(11)
C4 N3 C9 C10 173.52(11)
C7 N3 C9 C10 -44.50(15)
C17 C12 C13 C14 -0.1(2)
C11 C12 C13 C14 -178.71(13)
C8 N4 C10 C9 -63.91(15)
C41 N4 C10 C9 174.15(12)
N3 C9 C10 N4 54.40(16)
C4 N3 C7 C8 -173.77(12)
C9 N3 C7 C8 44.52(16)
N4 C8 C7 N3 -54.37(16)
C13 C12 C17 C16 -0.2(2)
C11 C12 C17 C16 178.42(13)
C14 C15 C16 C17 -0.1(2)
C12 C17 C16 C15 0.3(2)
C16 C15 C14 C13 -0.2(2)
C12 C13 C14 C15 0.3(2)
